data_8105449
loop_
_publ_author_name
'Fang, Bo'
'Meng, Jiang Ping'
'Luo, Yan'

_publ_section_title
;
 Crystal structure of methyl
 2-(6,11-dioxo-2,3,6,11-tetrahydro-1H-benzo[f]pyrrolo[2,1-a]isoindole-5-carbonyl)benzoate,
 C24H17NO5
;
_journal_issue 6
_journal_name_full 'Zeitschrift f\"ur Kristallographie - New Crystal Structures'
_journal_page_first 1297
_journal_page_last 1299
_journal_paper_doi 10.1515/ncrs-2020-0278
_journal_volume 235
_journal_year 2020
_chemical_formula_moiety 'C24 H17 N O5'
_chemical_formula_sum 'C24 H17 N O5'
_chemical_formula_weight 399.38
_space_group_crystal_system triclinic
_space_group_IT_number 2
_space_group_name_Hall '-P 1'
_space_group_name_H-M_alt 'P -1'
_atom_sites_solution_hydrogens geom
_cell_angle_alpha 97.11(3)
_cell_angle_beta 103.23(3)
_cell_angle_gamma 113.33(3)
_cell_formula_units_Z 2
_cell_length_a 8.5858(2)
_cell_length_b 9.2397(4)
_cell_length_c 13.7831(8)
_cell_measurement_reflns_used 1155
_cell_measurement_temperature 296(2)
_cell_measurement_theta_max 22.256
_cell_measurement_theta_min 2.687
_cell_volume 948.8(4)
_computing_cell_refinement 'SAINT v7.60A (Bruker, 2009)'
_computing_data_reduction 'SAINT v7.60A (Bruker, 2009)'
_computing_molecular_graphics 'Olex2 (Dolomanov et al., 2009)'
_computing_publication_material 'Olex2 (Dolomanov et al., 2009)'
_computing_structure_refinement 'ShelXL (Sheldrick, 2015)'
_computing_structure_solution 'SHELXS-97 (Sheldrick, 1990)'
_diffrn_ambient_temperature 296.15
_diffrn_measured_fraction_theta_full 0.983
_diffrn_measured_fraction_theta_max 0.983
_diffrn_measurement_device_type 'Bruker APEX-II CCD'
_diffrn_measurement_method '\f and \w scans'
_diffrn_radiation_monochromator graphite
_diffrn_radiation_type MoK\a
_diffrn_radiation_wavelength 0.71073
_diffrn_reflns_av_R_equivalents 0.0248
_diffrn_reflns_av_unetI/netI 0.0515
_diffrn_reflns_Laue_measured_fraction_full 0.983
_diffrn_reflns_Laue_measured_fraction_max 0.983
_diffrn_reflns_limit_h_max 10
_diffrn_reflns_limit_h_min -10
_diffrn_reflns_limit_k_max 5
_diffrn_reflns_limit_k_min -10
_diffrn_reflns_limit_l_max 16
_diffrn_reflns_limit_l_min -15
_diffrn_reflns_number 4729
_diffrn_reflns_point_group_measured_fraction_full 0.983
_diffrn_reflns_point_group_measured_fraction_max 0.983
_diffrn_reflns_theta_full 24.997
_diffrn_reflns_theta_max 24.997
_diffrn_reflns_theta_min 1.563
_diffrn_standards_number 0
_exptl_absorpt_coefficient_mu 0.099
_exptl_absorpt_correction_T_max 0.9834
_exptl_absorpt_correction_T_min 0.9748
_exptl_absorpt_correction_type multi-scan
_exptl_crystal_colour 'clear light orange'
_exptl_crystal_colour_lustre clear
_exptl_crystal_colour_modifier light
_exptl_crystal_colour_primary orange
_exptl_crystal_density_diffrn 1.398
_exptl_crystal_density_meas .
_exptl_crystal_density_method 'not measured'
_exptl_crystal_description block
_exptl_crystal_F_000 416
_exptl_crystal_size_max 0.26
_exptl_crystal_size_mid 0.22
_exptl_crystal_size_min 0.17
_refine_diff_density_max 0.164
_refine_diff_density_min -0.242
_refine_diff_density_rms 0.050
_refine_ls_extinction_coef .
_refine_ls_extinction_method none
_refine_ls_goodness_of_fit_ref 0.981
_refine_ls_hydrogen_treatment constr
_refine_ls_matrix_type full
_refine_ls_number_parameters 272
_refine_ls_number_reflns 3276
_refine_ls_number_restraints 0
_refine_ls_restrained_S_all 0.981
_refine_ls_R_factor_all 0.0903
_refine_ls_R_factor_gt 0.0545
_refine_ls_shift/su_max 0.000
_refine_ls_shift/su_mean 0.000
_refine_ls_structure_factor_coef Fsqd
_refine_ls_weighting_details 'w=1/[\s^2^(Fo^2^)+(0.0946P)^2^] where P=(Fo^2^+2Fc^2^)/3'
_refine_ls_weighting_scheme calc
_refine_ls_wR_factor_gt 0.1468
_refine_ls_wR_factor_ref 0.1669
_reflns_Friedel_coverage 0.000
_reflns_Friedel_fraction_full .
_reflns_Friedel_fraction_max .
_reflns_number_gt 1968
_reflns_number_total 3276
_reflns_threshold_expression 'I > 2\s(I)'
_cod_data_source_file suppl_ncrs-2020-0278_suppl.cif
_cod_data_source_block a
_cod_original_cell_volume 948.8(2)
_cod_database_code 8105449
_shelx_space_group_comment
;
The symmetry employed for this shelxl refinement is uniquely defined
by the following loop, which should always be used as a source of
symmetry information in preference to the above space-group names.
They are only intended as comments.
;
_shelx_estimated_absorpt_t_max 0.983
_shelx_estimated_absorpt_t_min 0.975
_olex2_refinement_description
;
1. Fixed Uiso
 At 1.2 times of:
  All C(H) groups, All C(H,H) groups
 At 1.5 times of:
  All C(H,H,H) groups
2.a Secondary CH2 refined with riding coordinates:
 C13(H13A,H13B), C14(H14A,H14B), C15(H15A,H15B)
2.b Aromatic/amide H refined with riding coordinates:
 C2(H2), C3(H3), C4(H4), C5(H5), C18(H18), C19(H19), C20(H20), C21(H21)
2.c Idealised Me refined as rotating group:
 C24(H24A,H24B,H24C)
;

loop_
_space_group_symop_operation_xyz
'x, y, z'
'-x, -y, -z'

loop_
_atom_site_label
_atom_site_type_symbol
_atom_site_fract_x
_atom_site_fract_y
_atom_site_fract_z
_atom_site_U_iso_or_equiv
_atom_site_adp_type
_atom_site_occupancy
_atom_site_site_symmetry_order
_atom_site_calc_flag
_atom_site_refinement_flags_posn
_atom_site_refinement_flags_adp
_atom_site_refinement_flags_occupancy
_atom_site_disorder_assembly
_atom_site_disorder_group
O1 O 0.6272(3) 0.6579(2) 0.86948(14) 0.0776(7) Uani 1 1 d . . . . .
O2 O 0.9171(3) 1.28216(19) 1.08863(13) 0.0677(6) Uani 1 1 d . . . . .
O3 O 0.9255(3) 0.8626(2) 0.64640(17) 0.0910(8) Uani 1 1 d . . . . .
O4 O 0.5448(3) 0.8779(3) 0.61771(16) 0.0891(7) Uani 1 1 d . . . . .
O5 O 0.2699(3) 0.6798(4) 0.57571(19) 0.1241(10) Uani 1 1 d . . . . .
N1 N 0.9611(3) 1.1060(2) 0.79999(15) 0.0490(5) Uani 1 1 d . . . . .
C1 C 0.6391(3) 0.8460(3) 1.00742(17) 0.0449(6) Uani 1 1 d . . . . .
C2 C 0.5175(3) 0.7240(3) 1.03674(19) 0.0547(7) Uani 1 1 d . . . . .
H2 H 0.468475 0.617460 0.998578 0.066 Uiso 1 1 calc R . . . .
C3 C 0.4672(4) 0.7572(3) 1.1216(2) 0.0625(7) Uani 1 1 d . . . . .
H3 H 0.385410 0.673327 1.140561 0.075 Uiso 1 1 calc R . . . .
C4 C 0.5385(4) 0.9153(3) 1.1787(2) 0.0613(7) Uani 1 1 d . . . . .
H4 H 0.502999 0.938538 1.235258 0.074 Uiso 1 1 calc R . . . .
C5 C 0.6622(4) 1.0379(3) 1.15125(19) 0.0545(7) Uani 1 1 d . . . . .
H5 H 0.712506 1.143584 1.190906 0.065 Uiso 1 1 calc R . . . .
C6 C 0.7134(3) 1.0069(3) 1.06544(17) 0.0448(6) Uani 1 1 d . . . . .
C7 C 0.8429(3) 1.1426(3) 1.03530(18) 0.0489(6) Uani 1 1 d . . . . .
C8 C 0.8713(3) 1.0982(3) 0.93797(18) 0.0454(6) Uani 1 1 d . . . . .
C9 C 0.7959(3) 0.9371(3) 0.87682(17) 0.0441(6) Uani 1 1 d . . . . .
C10 C 0.6839(3) 0.8013(3) 0.91217(18) 0.0492(6) Uani 1 1 d . . . . .
C11 C 0.8536(3) 0.9435(3) 0.79034(18) 0.0458(6) Uani 1 1 d . . . . .
C12 C 0.9724(3) 1.1990(3) 0.88761(19) 0.0498(6) Uani 1 1 d . . . . .
C13 C 1.0858(4) 1.3733(3) 0.8977(2) 0.0692(8) Uani 1 1 d . . . . .
H13A H 1.192215 1.415036 0.956237 0.083 Uiso 1 1 calc R . . . .
H13B H 1.021135 1.437300 0.905470 0.083 Uiso 1 1 calc R . . . .
C14 C 1.1326(4) 1.3758(3) 0.7973(2) 0.0776(9) Uani 1 1 d . . . . .
H14A H 1.260456 1.434166 0.811340 0.093 Uiso 1 1 calc R . . . .
H14B H 1.075983 1.429673 0.756142 0.093 Uiso 1 1 calc R . . . .
C15 C 1.0659(4) 1.1990(3) 0.7394(2) 0.0664(8) Uani 1 1 d . . . . .
H15A H 0.992588 1.177981 0.669574 0.080 Uiso 1 1 calc R . . . .
H15B H 1.164620 1.173201 0.738012 0.080 Uiso 1 1 calc R . . . .
C16 C 0.8274(4) 0.8245(3) 0.6993(2) 0.0572(7) Uani 1 1 d . . . . .
C17 C 0.6854(4) 0.6530(3) 0.67201(19) 0.0547(7) Uani 1 1 d . . . . .
C18 C 0.7432(5) 0.5330(4) 0.6841(2) 0.0717(8) Uani 1 1 d . . . . .
H18 H 0.863773 0.562387 0.712611 0.086 Uiso 1 1 calc R . . . .
C19 C 0.6240(7) 0.3728(4) 0.6542(3) 0.0949(12) Uani 1 1 d . . . . .
H19 H 0.663755 0.293621 0.662074 0.114 Uiso 1 1 calc R . . . .
C20 C 0.4458(7) 0.3284(5) 0.6126(3) 0.1085(16) Uani 1 1 d . . . . .
H20 H 0.364497 0.219369 0.593698 0.130 Uiso 1 1 calc R . . . .
C21 C 0.3874(5) 0.4465(5) 0.5989(2) 0.0961(13) Uani 1 1 d . . . . .
H21 H 0.266723 0.415697 0.569507 0.115 Uiso 1 1 calc R . . . .
C22 C 0.5058(4) 0.6098(4) 0.62825(19) 0.0628(8) Uani 1 1 d . . . . .
C23 C 0.4476(4) 0.7394(5) 0.6088(2) 0.0738(9) Uani 1 1 d . . . . .
C24 C 0.1989(6) 0.7923(7) 0.5445(4) 0.166(2) Uani 1 1 d . . . . .
H24A H 0.242607 0.832933 0.490478 0.250 Uiso 1 1 calc GR . . . .
H24B H 0.236265 0.881184 0.602127 0.250 Uiso 1 1 calc GR . . . .
H24C H 0.071198 0.736764 0.520386 0.250 Uiso 1 1 calc GR . . . .

loop_
_atom_site_aniso_label
_atom_site_aniso_U_11
_atom_site_aniso_U_22
_atom_site_aniso_U_33
_atom_site_aniso_U_23
_atom_site_aniso_U_13
_atom_site_aniso_U_12
O1 0.1039(16) 0.0434(11) 0.0701(13) -0.0008(9) 0.0452(12) 0.0110(10)
O2 0.0847(15) 0.0430(10) 0.0624(12) 0.0012(9) 0.0167(11) 0.0216(10)
O3 0.0816(16) 0.0862(15) 0.0908(16) -0.0033(12) 0.0552(13) 0.0142(12)
O4 0.0894(18) 0.1076(18) 0.0699(15) 0.0033(14) 0.0041(13) 0.0590(16)
O5 0.0632(17) 0.210(3) 0.0917(18) 0.0071(19) 0.0161(13) 0.0657(19)
N1 0.0436(12) 0.0532(12) 0.0507(13) 0.0141(10) 0.0158(10) 0.0204(10)
C1 0.0400(14) 0.0478(14) 0.0420(14) 0.0056(11) 0.0090(11) 0.0177(12)
C2 0.0498(16) 0.0549(15) 0.0513(16) 0.0067(12) 0.0155(13) 0.0168(13)
C3 0.0591(18) 0.0679(18) 0.0576(17) 0.0175(14) 0.0224(14) 0.0219(15)
C4 0.0651(19) 0.0746(19) 0.0493(16) 0.0099(14) 0.0212(14) 0.0351(16)
C5 0.0606(17) 0.0569(15) 0.0452(15) 0.0060(12) 0.0120(13) 0.0290(14)
C6 0.0418(14) 0.0502(14) 0.0400(13) 0.0059(11) 0.0058(11) 0.0230(12)
C7 0.0501(16) 0.0437(14) 0.0466(15) 0.0071(12) 0.0041(12) 0.0213(12)
C8 0.0447(14) 0.0455(13) 0.0443(14) 0.0089(11) 0.0100(12) 0.0207(11)
C9 0.0377(14) 0.0426(13) 0.0444(14) 0.0022(11) 0.0053(11) 0.0166(11)
C10 0.0455(15) 0.0444(14) 0.0484(15) 0.0043(12) 0.0136(12) 0.0129(12)
C11 0.0414(14) 0.0467(14) 0.0477(14) 0.0071(11) 0.0140(12) 0.0188(12)
C12 0.0445(15) 0.0487(14) 0.0550(16) 0.0131(12) 0.0118(13) 0.0208(12)
C13 0.071(2) 0.0494(16) 0.085(2) 0.0210(14) 0.0297(17) 0.0190(14)
C14 0.083(2) 0.0636(19) 0.090(2) 0.0344(17) 0.0368(19) 0.0268(17)
C15 0.0635(19) 0.0713(19) 0.0699(19) 0.0282(16) 0.0310(16) 0.0258(15)
C16 0.0513(16) 0.0672(17) 0.0532(16) 0.0062(13) 0.0208(14) 0.0260(14)
C17 0.0594(18) 0.0584(16) 0.0386(14) 0.0026(12) 0.0179(13) 0.0192(14)
C18 0.090(2) 0.074(2) 0.0554(18) 0.0115(15) 0.0275(17) 0.0387(19)
C19 0.151(4) 0.073(2) 0.066(2) 0.0151(18) 0.051(3) 0.045(3)
C20 0.144(4) 0.069(2) 0.064(2) -0.0021(19) 0.051(3) -0.006(3)
C21 0.078(2) 0.106(3) 0.055(2) -0.004(2) 0.0278(17) -0.006(2)
C22 0.0520(18) 0.078(2) 0.0384(15) 0.0002(13) 0.0178(13) 0.0108(16)
C23 0.055(2) 0.117(3) 0.0442(17) 0.0000(18) 0.0133(15) 0.039(2)
C24 0.119(4) 0.306(7) 0.102(3) -0.001(4) 0.003(3) 0.152(5)

loop_
_atom_type_symbol
_atom_type_description
_atom_type_scat_dispersion_real
_atom_type_scat_dispersion_imag
_atom_type_scat_source
C C 0.0033 0.0016 'International Tables Vol C Tables 4.2.6.8 and 6.1.1.4'
H H 0.0000 0.0000 'International Tables Vol C Tables 4.2.6.8 and 6.1.1.4'
N N 0.0061 0.0033 'International Tables Vol C Tables 4.2.6.8 and 6.1.1.4'
O O 0.0106 0.0060 'International Tables Vol C Tables 4.2.6.8 and 6.1.1.4'

loop_
_geom_angle_atom_site_label_1
_geom_angle_atom_site_label_2
_geom_angle_atom_site_label_3
_geom_angle
_geom_angle_site_symmetry_1
_geom_angle_site_symmetry_3
C23 O5 C24 116.3(4) . .
C11 N1 C15 135.5(2) . .
C12 N1 C11 111.0(2) . .
C12 N1 C15 113.5(2) . .
C2 C1 C6 119.3(2) . .
C2 C1 C10 118.1(2) . .
C6 C1 C10 122.5(2) . .
C1 C2 H2 119.5 . .
C3 C2 C1 121.1(2) . .
C3 C2 H2 119.5 . .
C2 C3 H3 120.0 . .
C2 C3 C4 120.0(3) . .
C4 C3 H3 120.0 . .
C3 C4 H4 120.3 . .
C5 C4 C3 119.5(2) . .
C5 C4 H4 120.3 . .
C4 C5 H5 119.4 . .
C4 C5 C6 121.3(2) . .
C6 C5 H5 119.4 . .
C1 C6 C7 121.0(2) . .
C5 C6 C1 118.8(2) . .
C5 C6 C7 120.2(2) . .
O2 C7 C6 121.7(2) . .
O2 C7 C8 123.0(2) . .
C8 C7 C6 115.3(2) . .
C9 C8 C7 124.7(2) . .
C12 C8 C7 128.1(2) . .
C12 C8 C9 107.2(2) . .
C8 C9 C10 119.9(2) . .
C11 C9 C8 107.9(2) . .
C11 C9 C10 132.2(2) . .
O1 C10 C1 119.7(2) . .
O1 C10 C9 124.2(2) . .
C9 C10 C1 116.0(2) . .
N1 C11 C9 105.92(19) . .
N1 C11 C16 118.3(2) . .
C9 C11 C16 135.8(2) . .
N1 C12 C8 108.0(2) . .
N1 C12 C13 111.2(2) . .
C8 C12 C13 140.8(2) . .
C12 C13 H13A 111.0 . .
C12 C13 H13B 111.0 . .
C12 C13 C14 103.8(2) . .
H13A C13 H13B 109.0 . .
C14 C13 H13A 111.0 . .
C14 C13 H13B 111.0 . .
C13 C14 H14A 110.2 . .
C13 C14 H14B 110.2 . .
C13 C14 C15 107.7(2) . .
H14A C14 H14B 108.5 . .
C15 C14 H14A 110.2 . .
C15 C14 H14B 110.2 . .
N1 C15 C14 103.0(2) . .
N1 C15 H15A 111.2 . .
N1 C15 H15B 111.2 . .
C14 C15 H15A 111.2 . .
C14 C15 H15B 111.2 . .
H15A C15 H15B 109.1 . .
O3 C16 C11 120.1(2) . .
O3 C16 C17 118.5(2) . .
C11 C16 C17 121.4(2) . .
C18 C17 C16 116.5(3) . .
C22 C17 C16 123.2(3) . .
C22 C17 C18 120.0(3) . .
C17 C18 H18 119.8 . .
C19 C18 C17 120.5(3) . .
C19 C18 H18 119.8 . .
C18 C19 H19 119.9 . .
C18 C19 C20 120.2(4) . .
C20 C19 H19 119.9 . .
C19 C20 H20 120.1 . .
C19 C20 C21 119.8(4) . .
C21 C20 H20 120.1 . .
C20 C21 H21 119.4 . .
C22 C21 C20 121.1(4) . .
C22 C21 H21 119.4 . .
C17 C22 C23 119.3(3) . .
C21 C22 C17 118.4(3) . .
C21 C22 C23 122.1(3) . .
O4 C23 O5 123.0(4) . .
O4 C23 C22 125.2(3) . .
O5 C23 C22 111.7(4) . .
O5 C24 H24A 109.5 . .
O5 C24 H24B 109.5 . .
O5 C24 H24C 109.5 . .
H24A C24 H24B 109.5 . .
H24A C24 H24C 109.5 . .
H24B C24 H24C 109.5 . .

loop_
_geom_bond_atom_site_label_1
_geom_bond_atom_site_label_2
_geom_bond_distance
_geom_bond_site_symmetry_2
O1 C10 1.226(3) .
O2 C7 1.229(3) .
O3 C16 1.215(3) .
O4 C23 1.191(4) .
O5 C23 1.339(4) .
O5 C24 1.459(5) .
N1 C11 1.385(3) .
N1 C12 1.353(3) .
N1 C15 1.467(3) .
C1 C2 1.378(3) .
C1 C6 1.406(3) .
C1 C10 1.505(3) .
C2 H2 0.9300 .
C2 C3 1.377(4) .
C3 H3 0.9300 .
C3 C4 1.384(4) .
C4 H4 0.9300 .
C4 C5 1.375(4) .
C5 H5 0.9300 .
C5 C6 1.388(3) .
C6 C7 1.489(3) .
C7 C8 1.456(3) .
C8 C9 1.422(3) .
C8 C12 1.377(3) .
C9 C10 1.465(3) .
C9 C11 1.391(3) .
C11 C16 1.472(3) .
C12 C13 1.484(3) .
C13 H13A 0.9700 .
C13 H13B 0.9700 .
C13 C14 1.528(4) .
C14 H14A 0.9700 .
C14 H14B 0.9700 .
C14 C15 1.536(4) .
C15 H15A 0.9700 .
C15 H15B 0.9700 .
C16 C17 1.501(4) .
C17 C18 1.395(4) .
C17 C22 1.388(4) .
C18 H18 0.9300 .
C18 C19 1.365(5) .
C19 H19 0.9300 .
C19 C20 1.371(6) .
C20 H20 0.9300 .
C20 C21 1.386(6) .
C21 H21 0.9300 .
C21 C22 1.385(5) .
C22 C23 1.499(5) .
C24 H24A 0.9600 .
C24 H24B 0.9600 .
C24 H24C 0.9600 .
